data_2020703
loop_
_publ_author_name
'Faizi, Md. Serajul Haque'
'Dege, Necmi'
'Haque, Ashanul'
'Kalibabchuk, Valentina A.'
'Cemberci, Mustafa'

_publ_section_title
;
 Crystal structure of
 (E)-2,6-di-tert-butyl-4-{[2-(2,4-dinitrophenyl)hydrazinylidene]methyl}phenol
;
_journal_issue 2
_journal_name_full 'Acta Crystallographica Section E Crystallographic Communications'
_journal_page_first 96
_journal_paper_doi 10.1107/S2056989016020107
_journal_volume 73
_journal_year 2017
_chemical_formula_iupac 'C21 H26 N4 O5'
_chemical_formula_moiety 'C21 H26 N4 O5'
_chemical_formula_sum 'C21 H26 N4 O5'
_chemical_formula_weight 414.46
_chemical_name_systematic (<i>E</i>)-2,6-Di-<i>tert</i>-butyl-4-{[2-(2,4-dinitrophenyl)hydrazinylidene]methyl}phenol
_space_group_crystal_system orthorhombic
_space_group_IT_number 62
_space_group_name_Hall '-P 2ac 2n'
_space_group_name_H-M_alt 'P n m a'
_symmetry_space_group_name_Hall '-P 2ac 2n'
_symmetry_space_group_name_H-M 'P n m a'
_atom_sites_solution_hydrogens mixed
_atom_sites_solution_secondary difmap
_audit_creation_method SHELXL-2016/6
_cell_angle_alpha 90
_cell_angle_beta 90
_cell_angle_gamma 90
_cell_formula_units_Z 4
_cell_length_a 18.7651(10)
_cell_length_b 6.9193(4)
_cell_length_c 17.2590(10)
_cell_measurement_reflns_used 6871
_cell_measurement_temperature 296(2)
_cell_measurement_theta_max 26.23
_cell_measurement_theta_min 1.09
_cell_volume 2240.9(2)
_computing_cell_refinement
;
X-AREA (Stoe & Cie, 2002)
;
_computing_data_collection
;
X-AREA (Stoe & Cie, 2002)
;
_computing_data_reduction
;
X-RED32 (Stoe & Cie, 2002)
;
_computing_molecular_graphics
;
Mercury (Macrae <i>et al.</i>,  2008)
;
_computing_publication_material
;
WinGX (Farrugia, 2012) and PLATON (Spek, 2009)
;
_computing_structure_refinement
;
<i>SHELXL2016/4</i> (Sheldrick, 2015b)
;
_computing_structure_solution
;
SHELXT (Sheldrick 2015a)
;
_diffrn_ambient_temperature 296(2)
_diffrn_detector_area_resol_mean 6.67
_diffrn_measured_fraction_theta_full 0.998
_diffrn_measured_fraction_theta_max 0.998
_diffrn_measurement_device '2-circle goniometer'
_diffrn_measurement_device_type 'STOE IPDS 2'
_diffrn_measurement_method 'rotation method'
_diffrn_radiation_monochromator 'plane graphite'
_diffrn_radiation_type 'Mo K\a'
_diffrn_radiation_wavelength 0.71073
_diffrn_reflns_av_R_equivalents 0.1047
_diffrn_reflns_limit_h_max 22
_diffrn_reflns_limit_h_min -22
_diffrn_reflns_limit_k_max 8
_diffrn_reflns_limit_k_min -8
_diffrn_reflns_limit_l_max 20
_diffrn_reflns_limit_l_min -20
_diffrn_reflns_number 14854
_diffrn_reflns_theta_full 25.242
_diffrn_reflns_theta_max 25.498
_diffrn_reflns_theta_min 1.603
_exptl_absorpt_coefficient_mu 0.089
_exptl_absorpt_correction_T_max 0.9941
_exptl_absorpt_correction_T_min 0.9815
_exptl_absorpt_correction_type integration
_exptl_absorpt_process_details
;
(X-RED32; Stoe & Cie, 2002)
;
_exptl_crystal_colour yellow
_exptl_crystal_density_diffrn 1.228
_exptl_crystal_description block
_exptl_crystal_F_000 880
_exptl_crystal_size_max 0.22
_exptl_crystal_size_mid 0.15
_exptl_crystal_size_min 0.11
_refine_diff_density_max 0.390
_refine_diff_density_min -0.159
_refine_ls_extinction_method none
_refine_ls_goodness_of_fit_ref 0.963
_refine_ls_hydrogen_treatment mixed
_refine_ls_matrix_type full
_refine_ls_number_parameters 178
_refine_ls_number_reflns 2270
_refine_ls_number_restraints 2
_refine_ls_restrained_S_all 0.963
_refine_ls_R_factor_all 0.1842
_refine_ls_R_factor_gt 0.0712
_refine_ls_shift/su_max 0.000
_refine_ls_shift/su_mean 0.000
_refine_ls_structure_factor_coef Fsqd
_refine_ls_weighting_details 'w=1/[\s^2^(Fo^2^)+(0.0904P)^2^] where P=(Fo^2^+2Fc^2^)/3'
_refine_ls_weighting_scheme calc
_refine_ls_wR_factor_gt 0.1633
_refine_ls_wR_factor_ref 0.2146
_reflns_number_gt 912
_reflns_number_total 2270
_reflns_threshold_expression 'I > 2\s(I)'
_cod_data_source_file su5340sup1.cif
_cod_data_source_block I
_cod_database_code 2020703
_shelx_space_group_comment
;
The symmetry employed for this shelxl refinement is uniquely defined
by the following loop, which should always be used as a source of
symmetry information in preference to the above space-group names.
They are only intended as comments.
;

loop_
_space_group_symop_operation_xyz
'x, y, z'
'-x+1/2, -y, z+1/2'
'x+1/2, -y+1/2, -z+1/2'
'-x, y+1/2, -z'
'-x, -y, -z'
'x-1/2, y, -z-1/2'
'-x-1/2, y-1/2, z-1/2'
'x, -y-1/2, z'

loop_
_atom_site_type_symbol
_atom_site_label
_atom_site_fract_x
_atom_site_fract_y
_atom_site_fract_z
_atom_site_U_iso_or_equiv
_atom_site_adp_type
_atom_site_calc_flag
_atom_site_occupancy
O O1 0.3313(3) 0.250000 0.5101(4) 0.172(3) Uani d 1
O O2 0.2860(3) 0.250000 0.3982(3) 0.1219(18) Uani d 1
O O3 0.4249(4) 0.250000 0.1717(3) 0.1208(19) Uani d 1
O O4 0.5398(4) 0.250000 0.1781(3) 0.134(2) Uani d 1
O O5 0.7461(2) 0.250000 0.8580(3) 0.0968(15) Uani d 1
H H5O 0.738(3) 0.250000 0.9045(15) 0.145 Uiso d 1
N N1 0.5301(3) 0.250000 0.5745(3) 0.0688(13) Uani d 1
N N2 0.4674(3) 0.250000 0.5319(3) 0.0755(14) Uani d 1
H H2 0.426908 0.250000 0.555180 0.091 Uiso calc 1
N N3 0.3381(3) 0.250000 0.4404(4) 0.0986(19) Uani d 1
N N4 0.4801(5) 0.250000 0.2079(4) 0.0960(18) Uani d 1
C C1 0.4705(4) 0.250000 0.4537(3) 0.0683(16) Uani d 1
C C2 0.4077(3) 0.250000 0.4074(4) 0.0738(17) Uani d 1
C C3 0.4119(4) 0.250000 0.3273(4) 0.0743(17) Uani d 1
H H3 0.370779 0.250000 0.297265 0.089 Uiso calc 1
C C4 0.4780(4) 0.250000 0.2928(4) 0.0776(17) Uani d 1
C C5 0.5396(4) 0.250000 0.3361(4) 0.0778(18) Uani d 1
H H5A 0.583662 0.250000 0.311488 0.093 Uiso calc 1
C C6 0.5360(3) 0.250000 0.4143(3) 0.0707(16) Uani d 1
H H6 0.578077 0.250000 0.442879 0.085 Uiso calc 1
C C7 0.5207(3) 0.250000 0.6478(4) 0.0686(16) Uani d 1
H H7 0.474375 0.250000 0.666931 0.082 Uiso calc 1
C C8 0.5798(3) 0.250000 0.7027(3) 0.0642(15) Uani d 1
C C9 0.6498(3) 0.250000 0.6776(3) 0.0677(15) Uani d 1
H H9 0.659076 0.250000 0.624701 0.081 Uiso calc 1
C C10 0.7066(3) 0.250000 0.7293(3) 0.0666(16) Uani d 1
C C11 0.6887(3) 0.250000 0.8089(4) 0.0739(17) Uani d 1
C C12 0.6187(3) 0.250000 0.8373(3) 0.0663(15) Uani d 1
C C13 0.5656(3) 0.250000 0.7812(3) 0.0656(15) Uani d 1
H H13 0.518293 0.250000 0.797276 0.079 Uiso calc 1
C C14 0.7841(3) 0.250000 0.7007(4) 0.0775(18) Uani d 1
C C15 0.7881(4) 0.250000 0.6117(4) 0.098(2) Uani d 1
H H15A 0.764903 0.136762 0.592106 0.146 Uiso d 1
H H15B 0.837191 0.250000 0.596024 0.146 Uiso d 1
C C16 0.8233(2) 0.4334(8) 0.7297(3) 0.1114(18) Uani d 1
H H16A 0.797329 0.546218 0.713820 0.167 Uiso calc 1
H H16B 0.870376 0.437202 0.708115 0.167 Uiso calc 1
H H16C 0.826331 0.430459 0.785250 0.167 Uiso calc 1
C C18 0.6013(3) 0.250000 0.9242(3) 0.0755(18) Uani d 1
C C19 0.6312(3) 0.4323(7) 0.9640(2) 0.0973(16) Uani d 1
H H19A 0.679150 0.408097 0.980849 0.146 Uiso calc 1
H H19B 0.602137 0.464417 1.007856 0.146 Uiso calc 1
H H19C 0.631039 0.537943 0.927893 0.146 Uiso calc 1
C C20 0.5207(4) 0.250000 0.9375(4) 0.102(2) Uani d 1
H H20A 0.500334 0.363387 0.914288 0.154 Uiso d 1
H H20B 0.511112 0.250000 0.991999 0.154 Uiso d 1

loop_
_atom_site_aniso_label
_atom_site_aniso_U_11
_atom_site_aniso_U_22
_atom_site_aniso_U_33
_atom_site_aniso_U_12
_atom_site_aniso_U_13
_atom_site_aniso_U_23
O1 0.081(4) 0.362(10) 0.073(4) 0.000 0.007(3) 0.000
O2 0.083(4) 0.164(5) 0.118(4) 0.000 -0.024(3) 0.000
O3 0.147(5) 0.135(5) 0.080(4) 0.000 -0.034(4) 0.000
O4 0.147(5) 0.177(6) 0.078(4) 0.000 0.013(4) 0.000
O5 0.077(3) 0.136(4) 0.078(3) 0.000 -0.017(3) 0.000
N1 0.072(3) 0.078(3) 0.056(3) 0.000 0.000(3) 0.000
N2 0.063(3) 0.103(4) 0.061(3) 0.000 -0.005(3) 0.000
N3 0.068(4) 0.145(6) 0.083(4) 0.000 -0.009(4) 0.000
N4 0.130(6) 0.091(4) 0.068(4) 0.000 -0.009(4) 0.000
C1 0.083(4) 0.059(4) 0.064(4) 0.000 -0.008(4) 0.000
C2 0.078(5) 0.081(4) 0.063(4) 0.000 -0.010(4) 0.000
C3 0.082(5) 0.063(4) 0.078(5) 0.000 -0.022(4) 0.000
C4 0.102(5) 0.066(4) 0.065(4) 0.000 -0.007(4) 0.000
C5 0.086(5) 0.077(4) 0.070(4) 0.000 0.001(4) 0.000
C6 0.072(4) 0.079(4) 0.061(4) 0.000 -0.004(3) 0.000
C7 0.067(4) 0.069(4) 0.069(4) 0.000 0.003(4) 0.000
C8 0.069(4) 0.066(4) 0.058(4) 0.000 0.001(3) 0.000
C9 0.077(4) 0.068(4) 0.058(3) 0.000 -0.001(4) 0.000
C10 0.069(4) 0.068(4) 0.063(4) 0.000 0.003(3) 0.000
C11 0.064(4) 0.080(4) 0.078(4) 0.000 -0.016(4) 0.000
C12 0.069(4) 0.070(4) 0.060(4) 0.000 -0.011(3) 0.000
C13 0.061(4) 0.072(4) 0.064(4) 0.000 0.002(3) 0.000
C14 0.075(4) 0.076(4) 0.082(4) 0.000 0.001(4) 0.000
C15 0.084(5) 0.125(6) 0.084(5) 0.000 0.019(4) 0.000
C16 0.086(3) 0.122(4) 0.126(5) -0.028(3) 0.000(3) 0.000(4)
C18 0.076(4) 0.090(5) 0.061(4) 0.000 -0.004(3) 0.000
C19 0.115(4) 0.109(4) 0.068(3) -0.002(3) -0.002(3) -0.013(3)
C20 0.089(5) 0.147(7) 0.071(4) 0.000 0.017(4) 0.000

loop_
_atom_type_symbol
_atom_type_description
_atom_type_scat_dispersion_real
_atom_type_scat_dispersion_imag
_atom_type_scat_source
C C 0.0033 0.0016 'International Tables Vol C Tables 4.2.6.8 and 6.1.1.4'
H H 0.0000 0.0000 'International Tables Vol C Tables 4.2.6.8 and 6.1.1.4'
N N 0.0061 0.0033 'International Tables Vol C Tables 4.2.6.8 and 6.1.1.4'
O O 0.0106 0.0060 'International Tables Vol C Tables 4.2.6.8 and 6.1.1.4'

loop_
_geom_angle_atom_site_label_1
_geom_angle_atom_site_label_2
_geom_angle_atom_site_label_3
_geom_angle_site_symmetry_3
_geom_angle
C11 O5 H5O . 118(4)
C7 N1 N2 . 114.1(5)
C1 N2 N1 . 119.6(5)
C1 N2 H2 . 120.2
N1 N2 H2 . 120.2
O1 N3 O2 . 120.6(6)
O1 N3 C2 . 119.7(6)
O2 N3 C2 . 119.7(6)
O3 N4 O4 . 124.2(7)
O3 N4 C4 . 119.5(8)
O4 N4 C4 . 116.3(7)
N2 C1 C6 . 121.3(6)
N2 C1 C2 . 121.8(6)
C6 C1 C2 . 117.0(5)
C3 C2 C1 . 120.9(6)
C3 C2 N3 . 116.9(6)
C1 C2 N3 . 122.3(6)
C4 C3 C2 . 118.9(6)
C4 C3 H3 . 120.5
C2 C3 H3 . 120.5
C3 C4 C5 . 121.5(6)
C3 C4 N4 . 117.2(7)
C5 C4 N4 . 121.3(7)
C6 C5 C4 . 120.1(7)
C6 C5 H5A . 120.0
C4 C5 H5A . 120.0
C5 C6 C1 . 121.7(6)
C5 C6 H6 . 119.2
C1 C6 H6 . 119.2
N1 C7 C8 . 122.6(6)
N1 C7 H7 . 118.7
C8 C7 H7 . 118.7
C13 C8 C9 . 119.4(6)
C13 C8 C7 . 119.4(6)
C9 C8 C7 . 121.2(5)
C8 C9 C10 . 121.8(6)
C8 C9 H9 . 119.1
C10 C9 H9 . 119.1
C9 C10 C11 . 116.2(6)
C9 C10 C14 . 121.4(5)
C11 C10 C14 . 122.4(5)
O5 C11 C12 . 121.4(6)
O5 C11 C10 . 114.4(6)
C12 C11 C10 . 124.2(6)
C13 C12 C11 . 115.4(5)
C13 C12 C18 . 121.9(5)
C11 C12 C18 . 122.7(5)
C8 C13 C12 . 123.0(6)
C8 C13 H13 . 118.5
C12 C13 H13 . 118.5
C10 C14 C15 . 111.5(5)
C10 C14 C16 . 110.2(3)
C15 C14 C16 . 107.4(4)
C10 C14 C16 8_565 110.2(3)
C15 C14 C16 8_565 107.4(4)
C16 C14 C16 8_565 110.0(6)
C14 C15 H15A . 109.3
C14 C15 H15B . 109.2
H15A C15 H15B . 109.6
C14 C15 H15A 8_565 109.3(4)
H15A C15 H15A 8_565 109.7
H15B C15 H15A 8_565 109.6
C14 C16 H16A . 109.5
C14 C16 H16B . 109.5
H16A C16 H16B . 109.5
C14 C16 H16C . 109.5
H16A C16 H16C . 109.5
H16B C16 H16C . 109.5
C20 C18 C12 . 110.9(5)
C20 C18 C19 . 107.1(4)
C12 C18 C19 . 110.9(3)
C20 C18 C19 8_565 107.1(4)
C12 C18 C19 8_565 110.9(3)
C19 C18 C19 8_565 109.8(5)
C18 C19 H19A . 109.5
C18 C19 H19B . 109.5
H19A C19 H19B . 109.5
C18 C19 H19C . 109.5
H19A C19 H19C . 109.5
H19B C19 H19C . 109.5
C18 C20 H20A . 109.3
C18 C20 H20B . 109.5
H20A C20 H20B . 109.6
C18 C20 H20A 8_565 109.3(5)
H20A C20 H20A 8_565 109.6
H20B C20 H20A 8_565 109.6

loop_
_geom_bond_atom_site_label_1
_geom_bond_atom_site_label_2
_geom_bond_site_symmetry_2
_geom_bond_distance
O1 N3 . 1.209(7)
O2 N3 . 1.219(7)
O3 N4 . 1.210(7)
O4 N4 . 1.232(8)
O5 C11 . 1.370(7)
O5 H5O . 0.816(19)
N1 C7 . 1.278(7)
N1 N2 . 1.385(6)
N2 C1 . 1.352(7)
N2 H2 . 0.8600
N3 C2 . 1.424(8)
N4 C4 . 1.466(8)
C1 C6 . 1.405(8)
C1 C2 . 1.422(8)
C2 C3 . 1.385(8)
C3 C4 . 1.374(8)
C3 H3 . 0.9300
C4 C5 . 1.376(9)
C5 C6 . 1.352(8)
C5 H5A . 0.9300
C6 H6 . 0.9300
C7 C8 . 1.458(8)
C7 H7 . 0.9300
C8 C13 . 1.380(7)
C8 C9 . 1.383(8)
C9 C10 . 1.390(8)
C9 H9 . 0.9300
C10 C11 . 1.415(8)
C10 C14 . 1.536(8)
C11 C12 . 1.401(8)
C12 C13 . 1.390(8)
C12 C18 . 1.536(8)
C13 H13 . 0.9300
C14 C15 . 1.538(9)
C14 C16 . 1.549(6)
C14 C16 8_565 1.549(6)
C15 H15A . 0.96
C15 H15B . 0.96
C15 H15A 8_565 0.96
C16 H16A . 0.9600
C16 H16B . 0.9600
C16 H16C . 0.9600
C18 C20 . 1.530(9)
C18 C19 . 1.542(5)
C18 C19 8_565 1.542(5)
C19 H19A . 0.9600
C19 H19B . 0.9600
C19 H19C . 0.9600
C20 H20A . 0.96
C20 H20B . 0.96
C20 H20A 8_565 0.96

loop_
_geom_hbond_atom_site_label_D
_geom_hbond_atom_site_label_H
_geom_hbond_atom_site_label_A
_geom_hbond_site_symmetry_A
_geom_hbond_distance_DH
_geom_hbond_distance_HA
_geom_hbond_distance_DA
_geom_hbond_angle_DHA
N2 H2 O1 . 0.86 1.96 2.583(8) 129
O5 H5O O1 6_657 0.82(2) 2.28(5) 2.782(7) 120(4)

loop_
_geom_torsion_atom_site_label_1
_geom_torsion_atom_site_label_2
_geom_torsion_atom_site_label_3
_geom_torsion_atom_site_label_4
_geom_torsion_site_symmetry_4
_geom_torsion
C7 N1 N2 C1 . 180.0000(10)
N1 N2 C1 C6 . 0.0000(10)
N1 N2 C1 C2 . 180.0000(10)
N2 C1 C2 C3 . 180.0000(10)
C6 C1 C2 C3 . 0.0000(10)
N2 C1 C2 N3 . 0.0000(10)
C6 C1 C2 N3 . 180.0000(10)
O1 N3 C2 C3 . 180.0000(10)
O2 N3 C2 C3 . 0.0000(10)
O1 N3 C2 C1 . 0.0000(10)
O2 N3 C2 C1 . 180.0000(10)
C1 C2 C3 C4 . 0.0000(10)
N3 C2 C3 C4 . 180.0000(10)
C2 C3 C4 C5 . 0.0000(10)
C2 C3 C4 N4 . 180.0000(10)
O3 N4 C4 C3 . 0.0000(10)
O4 N4 C4 C3 . 180.0000(10)
O3 N4 C4 C5 . 180.0000(10)
O4 N4 C4 C5 . 0.0000(10)
C3 C4 C5 C6 . 0.0000(10)
N4 C4 C5 C6 . 180.0000(10)
C4 C5 C6 C1 . 0.0000(10)
N2 C1 C6 C5 . 180.0000(10)
C2 C1 C6 C5 . 0.0000(10)
N2 N1 C7 C8 . 180.0000(10)
N1 C7 C8 C13 . 180.0000(10)
N1 C7 C8 C9 . 0.000(2)
C13 C8 C9 C10 . 0.000(2)
C7 C8 C9 C10 . 180.0000(10)
C8 C9 C10 C11 . 0.000(2)
C8 C9 C10 C14 . 180.0000(10)
C9 C10 C11 O5 . 180.0000(10)
C14 C10 C11 O5 . 0.0000(10)
C9 C10 C11 C12 . 0.000(2)
C14 C10 C11 C12 . 180.0000(10)
O5 C11 C12 C13 . 180.0000(10)
C10 C11 C12 C13 . 0.000(2)
O5 C11 C12 C18 . 0.000(2)
C10 C11 C12 C18 . 180.000(2)
C9 C8 C13 C12 . 0.000(2)
C7 C8 C13 C12 . 180.0000(10)
C11 C12 C13 C8 . 0.000(2)
C18 C12 C13 C8 . 180.000(2)
C9 C10 C14 C15 . 0.000(2)
C11 C10 C14 C15 . 180.0000(10)
C9 C10 C14 C16 . 119.2(4)
C11 C10 C14 C16 . -60.8(4)
C9 C10 C14 C16 8_565 -119.2(4)
C11 C10 C14 C16 8_565 60.8(4)
C13 C12 C18 C20 . 0.000(2)
C11 C12 C18 C20 . 180.000(2)
C13 C12 C18 C19 . -118.8(4)
C11 C12 C18 C19 . 61.2(4)
C13 C12 C18 C19 8_565 118.8(4)
C11 C12 C18 C19 8_565 -61.2(4)

_cod_database_fobs_code 2020703
